data_2008193
loop_
_publ_author_name
'Zhong, Sanbao'
'Deng, Yijian'
'Yu, Kaibei'
'Zhu, Jin'
'Mi, Aiqiao'
'Jiang, Yaozhong'
'Zhang, Guoling'

_publ_section_title
2-Hydroxy-3,4-dimethoxy-2-methyl-1,2,6,7,10,11-hexahydro-9<i>H</i>-cyclopenta[<i>jk</i>]pyrrolo[2,1-<i>b</i>][3]benzazepin-1-one
_journal_issue 2
_journal_name_full 'Acta Crystallographica Section C'
_journal_page_first IUC9900013
_journal_paper_doi 10.1107/S0108270199099886
_journal_volume 55
_journal_year 1999
_chemical_formula_sum 'C18 H21 N O4'
_chemical_formula_weight 315.36
_chemical_name_systematic
;
3,4-Dimethoxyl-6,7,9,10,11-pentahydro-2-hydroxyl-2-methyl-1H-cyclopenta[jk]
pyrrolo[2,1-b][3]benzazepine-1-one
;
_space_group_IT_number 14
_symmetry_cell_setting monoclinic
_symmetry_space_group_name_Hall '-P 2ybc'
_symmetry_space_group_name_H-M 'P 1 21/c 1'
_audit_creation_method SHELXL
_cell_angle_alpha 90.00
_cell_angle_beta 101.540(10)
_cell_angle_gamma 90.00
_cell_formula_units_Z 4
_cell_length_a 8.4860(10)
_cell_length_b 9.5710(10)
_cell_length_c 19.680(2)
_cell_measurement_reflns_used 26
_cell_measurement_temperature 295(2)
_cell_measurement_theta_max 18.19
_cell_measurement_theta_min 3.82
_cell_volume 1566.1(3)
_computing_cell_refinement XSCANS
_computing_data_collection 'XSCANS (Siemens, 1994b)'
_computing_data_reduction 'SHELXTL (Siemens, 1994a)'
_computing_molecular_graphics SHELXTL
_computing_publication_material SHELXTL
_computing_structure_refinement 'SHELXL93 (Sheldrick, 1993)'
_computing_structure_solution 'SHELXS86 (Sheldrick, 1990)'
_diffrn_ambient_temperature 295(2)
_diffrn_measurement_device 'Siemens P4'
_diffrn_measurement_method \w
_diffrn_radiation_monochromator graphite
_diffrn_radiation_source 'fine-focus sealed tube'
_diffrn_radiation_type MoK\a
_diffrn_radiation_wavelength 0.71073
_diffrn_reflns_av_R_equivalents 0.013
_diffrn_reflns_av_sigmaI/netI 0.028
_diffrn_reflns_limit_h_max 10
_diffrn_reflns_limit_h_min 0
_diffrn_reflns_limit_k_max 11
_diffrn_reflns_limit_k_min 0
_diffrn_reflns_limit_l_max 22
_diffrn_reflns_limit_l_min -23
_diffrn_reflns_number 3259
_diffrn_reflns_theta_max 25.00
_diffrn_reflns_theta_min 2.11
_diffrn_standards_decay_% 1.01
_diffrn_standards_interval_count 97
_diffrn_standards_number 3
_exptl_absorpt_coefficient_mu 0.094
_exptl_absorpt_correction_type none
_exptl_crystal_colour colourless
_exptl_crystal_density_diffrn 1.338
_exptl_crystal_description column
_exptl_crystal_F_000 672
_exptl_crystal_size_max 0.56
_exptl_crystal_size_mid 0.44
_exptl_crystal_size_min 0.36
_refine_diff_density_max 0.186
_refine_diff_density_min -0.122
_refine_ls_extinction_coef 0.048(3)
_refine_ls_extinction_method SHELXL93
_refine_ls_goodness_of_fit_all 0.952
_refine_ls_goodness_of_fit_obs 1.071
_refine_ls_hydrogen_treatment refall
_refine_ls_matrix_type full
_refine_ls_number_parameters 293
_refine_ls_number_reflns 2755
_refine_ls_number_restraints 0
_refine_ls_restrained_S_all 1.543
_refine_ls_restrained_S_obs 1.071
_refine_ls_R_factor_all 0.049
_refine_ls_R_factor_obs 0.034
_refine_ls_shift/esd_max 0.001
_refine_ls_shift/esd_mean 0.000
_refine_ls_structure_factor_coef Fsqd
_refine_ls_weighting_details 'w = 1/[\s^2^(Fo^2^)+(0.0567P)^2^] where P = (Fo^2^+2Fc^2^)/3'
_refine_ls_weighting_scheme calc
_refine_ls_wR_factor_all 0.142
_refine_ls_wR_factor_obs 0.083
_reflns_number_observed 2024
_reflns_number_total 2756
_reflns_observed_criterion I>2\s(I)
_cod_data_source_file qa0092.cif
_cod_data_source_block qa0092
_cod_depositor_comments
;
The following automatic conversions were performed:
'_symmetry_cell_setting' value 'Monoclinic' changed to 'monoclinic'
according to '/home/saulius/struct/CIF-dictionaries/cif_core.dic'
dictionary named 'cif_core.dic' version 2.4.1 from 2010-06-29.

Automatic conversion script
Id: cif_fix_enum 1527 2010-12-29 10:47:43Z saulius 

The following automatic conversions were performed:

'_refine_ls_weighting_scheme' value 'calc w =
1/[\s^2^(Fo^2^)+(0.0567P)^2^] where P = (Fo^2^+2Fc^2^)/3' was changed
to 'calc'. New tag '_refine_ls_weighting_details' was created. The
value of the new tag was set to 'w = 1/[\s^2^(Fo^2^)+(0.0567P)^2^]
where P = (Fo^2^+2Fc^2^)/3'.

Automatic conversion script
Id: cif_fix_values 3143 2015-03-26 13:38:13Z robertas 
;
_cod_original_sg_symbol_H-M 'P 21/c'
_cod_database_code 2008193

loop_
_symmetry_equiv_pos_as_xyz
'x, y, z'
'-x, y+1/2, -z+1/2'
'-x, -y, -z'
'x, -y-1/2, z-1/2'

loop_
_atom_site_aniso_label
_atom_site_aniso_U_11
_atom_site_aniso_U_22
_atom_site_aniso_U_33
_atom_site_aniso_U_12
_atom_site_aniso_U_13
_atom_site_aniso_U_23
O1 0.0519(7) 0.0350(6) 0.0477(6) 0.0076(5) 0.0127(5) -0.0012(5)
O2 0.0587(7) 0.0560(7) 0.0613(7) -0.0007(6) 0.0317(6) 0.0064(6)
O3 0.0566(7) 0.0391(6) 0.0608(7) 0.0037(5) 0.0276(6) 0.0171(5)
O4 0.0506(7) 0.0313(6) 0.0428(6) 0.0020(5) 0.0047(5) 0.0122(5)
N 0.0461(8) 0.0295(6) 0.0446(7) 0.0056(6) 0.0060(6) 0.0054(5)
C1 0.0669(14) 0.0684(14) 0.0586(12) 0.0272(11) 0.0024(10) 0.0039(11)
C2 0.0719(14) 0.0674(13) 0.0670(13) -0.0298(12) 0.0384(12) -0.0149(11)
C3 0.0420(8) 0.0307(8) 0.0311(7) -0.0005(7) 0.0036(6) -0.0004(6)
C4 0.0399(9) 0.0430(9) 0.0341(8) -0.0047(7) 0.0092(7) -0.0004(7)
C5 0.0460(9) 0.0386(9) 0.0359(8) -0.0110(7) 0.0072(7) 0.0072(7)
C6 0.0424(9) 0.0299(7) 0.0353(8) -0.0052(7) 0.0039(7) 0.0064(6)
C7 0.0365(8) 0.0282(7) 0.0317(7) -0.0030(6) 0.0026(6) 0.0036(6)
C8 0.0385(8) 0.0269(7) 0.0288(7) -0.0029(6) 0.0033(6) 0.0007(6)
C9 0.0523(10) 0.0308(8) 0.0526(10) -0.0048(7) 0.0096(8) 0.0122(7)
C10 0.0543(10) 0.0346(9) 0.0478(10) 0.0023(8) 0.0043(8) 0.0140(8)
C11 0.0388(8) 0.0301(7) 0.0344(7) -0.0026(6) 0.0000(6) 0.0000(6)
C12 0.0391(8) 0.0287(7) 0.0351(7) -0.0005(6) 0.0054(6) 0.0050(6)
C13 0.0586(11) 0.0339(9) 0.0642(12) 0.0113(8) 0.0080(10) -0.0004(8)
C14 0.0512(12) 0.0494(11) 0.0602(11) 0.0108(9) 0.0114(9) -0.0044(9)
C15 0.0461(10) 0.0415(9) 0.0462(10) 0.0033(8) 0.0103(8) 0.0009(8)
C16 0.0385(8) 0.0308(7) 0.0369(8) -0.0028(6) 0.0058(7) 0.0061(6)
C17 0.0399(8) 0.0260(7) 0.0340(7) -0.0017(6) 0.0049(6) 0.0062(6)
C18 0.0586(11) 0.0387(9) 0.0498(10) -0.0136(9) 0.0104(10) -0.0026(8)

loop_
_atom_site_label
_atom_site_fract_x
_atom_site_fract_y
_atom_site_fract_z
_atom_site_U_iso_or_equiv
_atom_site_thermal_displace_type
_atom_site_calc_flag
_atom_site_refinement_flags
_atom_site_occupancy
_atom_site_disorder_group
_atom_site_type_symbol
O1 0.14121(13) 0.42715(10) 0.14416(5) 0.0445(3) Uani d . 1 . O
O2 0.01174(14) 0.22642(12) 0.21120(6) 0.0559(3) Uani d . 1 . O
O3 0.63046(13) 0.30488(11) 0.01473(6) 0.0500(3) Uani d . 1 . O
O4 0.31871(13) 0.42304(11) 0.02274(5) 0.0422(3) Uani d . 1 . O
N 0.6690(2) -0.09356(12) 0.12016(6) 0.0405(3) Uani d . 1 . N
C1 -0.0033(3) 0.4408(3) 0.09229(11) 0.0660(6) Uani d . 1 . C
C2 -0.0613(3) 0.1225(2) 0.24545(12) 0.0654(6) Uani d . 1 . C
C3 0.2050(2) 0.29424(14) 0.14774(7) 0.0351(3) Uani d . 1 . C
C4 0.1401(2) 0.1880(2) 0.18289(7) 0.0388(4) Uani d . 1 . C
C5 0.2084(2) 0.0559(2) 0.18721(8) 0.0403(4) Uani d . 1 . C
C6 0.3414(2) 0.02501(14) 0.15792(7) 0.0364(4) Uani d . 1 . C
C7 0.4083(2) 0.13242(14) 0.12514(7) 0.0328(3) Uani d . 1 . C
C8 0.3369(2) 0.26571(14) 0.11976(7) 0.0319(3) Uani d . 1 . C
C9 0.4079(2) -0.1214(2) 0.16056(9) 0.0453(4) Uani d . 1 . C
C10 0.5904(2) -0.1293(2) 0.17730(9) 0.0464(4) Uani d . 1 . C
C11 0.6546(2) 0.02718(14) 0.08496(7) 0.0354(3) Uani d . 1 . C
C12 0.5436(2) 0.13125(14) 0.08877(7) 0.0346(3) Uani d . 1 . C
C13 0.8018(2) -0.1802(2) 0.10744(11) 0.0528(5) Uani d . 1 . C
C14 0.8650(3) -0.1070(2) 0.05114(10) 0.0536(5) Uani d . 1 . C
C15 0.7815(2) 0.0339(2) 0.04200(9) 0.0444(4) Uani d . 1 . C
C16 0.5470(2) 0.26592(14) 0.05598(7) 0.0357(3) Uani d . 1 . C
C17 0.4255(2) 0.36406(14) 0.08048(7) 0.0336(3) Uani d . 1 . C
C18 0.5170(2) 0.4764(2) 0.12771(10) 0.0491(4) Uani d . 1 . C
H4O 0.351(2) 0.506(2) 0.0132(9) 0.059(5) Uiso d . 1 . H
H1A -0.032(3) 0.536(3) 0.0873(12) 0.095(8) Uiso d . 1 . H
H1B 0.012(3) 0.398(2) 0.0456(13) 0.102(8) Uiso d . 1 . H
H1C -0.098(4) 0.397(3) 0.1104(15) 0.126(10) Uiso d . 1 . H
H2A -0.099(2) 0.046(2) 0.2159(10) 0.072(6) Uiso d . 1 . H
H2B -0.143(3) 0.165(2) 0.2656(11) 0.080(7) Uiso d . 1 . H
H2C 0.029(4) 0.086(3) 0.2853(14) 0.116(9) Uiso d . 1 . H
H5 0.163(2) -0.0179(17) 0.2119(8) 0.052(5) Uiso d . 1 . H
H9A 0.3646(18) -0.1740(16) 0.1956(8) 0.046(4) Uiso d . 1 . H
H9B 0.369(2) -0.1729(17) 0.1134(9) 0.058(5) Uiso d . 1 . H
H10A 0.632(2) -0.0650(18) 0.2186(9) 0.057(5) Uiso d . 1 . H
H10B 0.6196(19) -0.2286(19) 0.1884(8) 0.055(5) Uiso d . 1 . H
H13A 0.764(2) -0.272(2) 0.0961(9) 0.069(6) Uiso d . 1 . H
H13B 0.882(3) -0.185(2) 0.1495(11) 0.082(7) Uiso d . 1 . H
H14A 0.837(2) -0.158(2) 0.0083(11) 0.077(6) Uiso d . 1 . H
H14B 0.977(3) -0.098(2) 0.0592(10) 0.077(6) Uiso d . 1 . H
H15A 0.853(2) 0.110(2) 0.0583(10) 0.072(6) Uiso d . 1 . H
H15B 0.736(2) 0.0553(18) -0.0055(10) 0.065(5) Uiso d . 1 . H
H18A 0.581(2) 0.5357(19) 0.1011(9) 0.063(5) Uiso d . 1 . H
H18B 0.445(2) 0.5304(18) 0.1480(9) 0.058(5) Uiso d . 1 . H
H18C 0.596(2) 0.4295(19) 0.1677(10) 0.070(6) Uiso d . 1 . H

loop_
_atom_type_symbol
_atom_type_description
_atom_type_scat_dispersion_real
_atom_type_scat_dispersion_imag
_atom_type_scat_source
C C 0.0033 0.0016 'International Tables Vol C Tables 4.2.6.8 and 6.1.1.4'
H H 0.0000 0.0000 'International Tables Vol C Tables 4.2.6.8 and 6.1.1.4'
N N 0.0061 0.0033 'International Tables Vol C Tables 4.2.6.8 and 6.1.1.4'
O O 0.0106 0.0060 'International Tables Vol C Tables 4.2.6.8 and 6.1.1.4'

loop_
_geom_angle_atom_site_label_1
_geom_angle_atom_site_label_2
_geom_angle_atom_site_label_3
_geom_angle
C3 O1 C1 113.02(13)
C4 O2 C2 117.75(15)
C11 N C10 126.34(13)
C11 N C13 113.24(13)
C10 N C13 119.10(12)
C8 C3 O1 120.49(12)
C8 C3 C4 119.11(13)
O1 C3 C4 120.34(13)
O2 C4 C5 125.23(13)
O2 C4 C3 115.36(13)
C5 C4 C3 119.40(14)
C4 C5 C6 121.98(14)
C7 C6 C5 118.17(13)
C7 C6 C9 121.18(14)
C5 C6 C9 120.63(13)
C6 C7 C8 119.62(13)
C6 C7 C12 130.55(13)
C8 C7 C12 109.71(11)
C3 C8 C7 121.66(12)
C3 C8 C17 127.73(12)
C7 C8 C17 110.61(12)
C6 C9 C10 114.31(13)
N C10 C9 115.13(13)
N C11 C12 125.85(14)
N C11 C15 109.12(13)
C12 C11 C15 125.01(13)
C11 C12 C16 122.93(13)
C11 C12 C7 129.70(12)
C16 C12 C7 107.36(12)
N C13 C14 105.28(14)
C13 C14 C15 106.03(14)
C11 C15 C14 105.43(14)
O3 C16 C12 128.89(14)
O3 C16 C17 121.88(12)
C12 C16 C17 109.23(12)
O4 C17 C8 110.70(11)
O4 C17 C18 111.84(12)
C8 C17 C18 111.82(12)
O4 C17 C16 110.58(11)
C8 C17 C16 102.30(11)
C18 C17 C16 109.20(13)

loop_
_geom_bond_atom_site_label_1
_geom_bond_atom_site_label_2
_geom_bond_site_symmetry_2
_geom_bond_distance
_geom_bond_publ_flag
O1 C3 . 1.379(2) ?
O1 C1 . 1.436(2) ?
O2 C4 . 1.370(2) ?
O2 C2 . 1.413(2) ?
O3 C16 . 1.237(2) ?
O4 C17 . 1.421(2) ?
N C11 . 1.340(2) ?
N C10 . 1.458(2) ?
N C13 . 1.461(2) ?
C3 C8 . 1.369(2) ?
C3 C4 . 1.403(2) ?
C4 C5 . 1.386(2) ?
C5 C6 . 1.398(2) ?
C6 C7 . 1.393(2) ?
C6 C9 . 1.508(2) ?
C7 C8 . 1.407(2) ?
C7 C12 . 1.469(2) ?
C8 C17 . 1.511(2) ?
C9 C10 . 1.520(2) ?
C11 C12 . 1.383(2) ?
C11 C15 . 1.498(2) ?
C12 C16 . 1.444(2) ?
C13 C14 . 1.498(3) ?
C14 C15 . 1.517(2) ?
C16 C17 . 1.542(2) ?
C17 C18 . 1.528(2) ?

loop_
_geom_torsion_atom_site_label_1
_geom_torsion_atom_site_label_2
_geom_torsion_atom_site_label_3
_geom_torsion_atom_site_label_4
_geom_torsion
C1 O1 C3 C8 103.4(2)
C1 O1 C3 C4 -79.5(2)
C2 O2 C4 C5 -2.5(2)
C2 O2 C4 C3 178.2(2)
C8 C3 C4 O2 177.97(12)
O1 C3 C4 O2 0.8(2)
C8 C3 C4 C5 -1.4(2)
O1 C3 C4 C5 -178.55(13)
O2 C4 C5 C6 -178.87(13)
C3 C4 C5 C6 0.4(2)
C4 C5 C6 C7 1.7(2)
C4 C5 C6 C9 -177.04(15)
C5 C6 C7 C8 -2.8(2)
C9 C6 C7 C8 175.92(13)
C5 C6 C7 C12 -178.35(13)
C9 C6 C7 C12 0.3(2)
O1 C3 C8 C7 177.40(12)
C4 C3 C8 C7 0.3(2)
O1 C3 C8 C17 -2.6(2)
C4 C3 C8 C17 -179.72(13)
C6 C7 C8 C3 1.9(2)
C12 C7 C8 C3 178.30(12)
C6 C7 C8 C17 -178.15(12)
C12 C7 C8 C17 -1.7(2)
C7 C6 C9 C10 43.3(2)
C5 C6 C9 C10 -138.10(15)
C11 N C10 C9 57.6(2)
C13 N C10 C9 -136.4(2)
C6 C9 C10 N -76.4(2)
C10 N C11 C12 -11.0(2)
C13 N C11 C12 -177.64(15)
C10 N C11 C15 167.40(15)
C13 N C11 C15 0.7(2)
N C11 C12 C16 172.22(13)
C15 C11 C12 C16 -5.9(2)
N C11 C12 C7 -6.4(2)
C15 C11 C12 C7 175.52(15)
C6 C7 C12 C11 -9.5(2)
C8 C7 C12 C11 174.60(14)
C6 C7 C12 C16 171.78(14)
C8 C7 C12 C16 -4.1(2)
C11 N C13 C14 -6.5(2)
C10 N C13 C14 -174.2(2)
N C13 C14 C15 9.3(2)
N C11 C15 C14 5.3(2)
C12 C11 C15 C14 -176.35(15)
C13 C14 C15 C11 -8.9(2)
C11 C12 C16 O3 9.1(2)
C7 C12 C16 O3 -172.07(14)
C11 C12 C16 C17 -170.62(13)
C7 C12 C16 C17 8.23(15)
C3 C8 C17 O4 -55.8(2)
C7 C8 C17 O4 124.19(12)
C3 C8 C17 C18 69.6(2)
C7 C8 C17 C18 -110.38(15)
C3 C8 C17 C16 -173.66(13)
C7 C8 C17 C16 6.35(14)
O3 C16 C17 O4 53.5(2)
C12 C16 C17 O4 -126.79(12)
O3 C16 C17 C8 171.42(13)
C12 C16 C17 C8 -8.86(14)
O3 C16 C17 C18 -70.0(2)
C12 C16 C17 C18 109.75(14)
